data_4112613
loop_
_publ_author_name
'Hiroyuki Miyake'
'Kana Yoshida'
'Hideki Sugimoto'
'Hiroshi Tsukube'

_publ_section_title
;
 Dynamic Helicity Inversion by Achiral Anion Stimulus in Synthetic Labile
 Cobalt(II) Complex
;
_journal_name_full 'Journal of the American Chemical Society'
_journal_page_first 6524
_journal_page_last 6525
_journal_paper_doi 10.1021/ja049130o
_journal_volume 126
_journal_year 2004
_chemical_formula_moiety 'C14 H34 Co N4 O4, 2(C H4 O), 2(Cl O4) '
_chemical_formula_sum 'C16 H42 Cl2 Co N4 O14'
_chemical_formula_weight 644.37
_space_group_IT_number 154
_symmetry_cell_setting trigonal
_symmetry_Int_Tables_number 154
_symmetry_space_group_name_Hall 'P 32 2"'
_symmetry_space_group_name_H-M 'P 32 2 1'
_cell_angle_alpha 90
_cell_angle_beta 90
_cell_angle_gamma 120
_cell_formula_units_Z 3
_cell_length_a 8.7240(3)
_cell_length_b 8.7240(3)
_cell_length_c 33.476(2)
_cell_measurement_reflns_used 6440
_cell_measurement_temperature 173.2
_cell_measurement_theta_max 27.5
_cell_measurement_theta_min 3.0
_cell_volume 2206.46(17)
_computing_cell_refinement CRYSTALCLEAR
_computing_data_collection CRYSTALCLEAR
_computing_data_reduction 'teXsan Ver. 1.11'
_computing_publication_material 'teXsan Ver. 1.11'
_computing_structure_refinement SHELXL97
_computing_structure_solution 'DIRDIF94 (PATTY)'
_diffrn_detector_area_resol_mean 14.62
_diffrn_measurement_device_type 'Rigaku/MSC Mercury CCD'
_diffrn_measurement_method \w
_diffrn_radiation_type 'Mo K\a'
_diffrn_radiation_wavelength 0.7107
_diffrn_reflns_av_R_equivalents 0.037
_diffrn_reflns_limit_h_max 7
_diffrn_reflns_limit_h_min 12
_diffrn_reflns_limit_k_max 11
_diffrn_reflns_limit_k_min -8
_diffrn_reflns_limit_l_max 43
_diffrn_reflns_limit_l_min -32
_diffrn_reflns_number 340
_diffrn_reflns_theta_max 27.48
_exptl_absorpt_coefficient_mu 0.831
_exptl_absorpt_correction_T_max 0.883
_exptl_absorpt_correction_T_min 0.883
_exptl_absorpt_correction_type multi-scan
_exptl_absorpt_process_details '(Jacobson, 1998)'
_exptl_crystal_colour Red
_exptl_crystal_density_diffrn 1.455
_exptl_crystal_description Prism
_exptl_crystal_size_max 0.300
_exptl_crystal_size_mid 0.200
_exptl_crystal_size_min 0.150
_refine_diff_density_max 0.52
_refine_diff_density_min -0.66
_refine_ls_abs_structure_Flack 0.05(2)
_refine_ls_extinction_coef 0.0000
_refine_ls_extinction_expression Fc^*^=kFc[1+0.001xFc^2^\l^3^/sin(2\q)]^-1/4^
_refine_ls_extinction_method SHELXL
_refine_ls_goodness_of_fit_ref 1.199
_refine_ls_hydrogen_treatment noref
_refine_ls_number_parameters 167
_refine_ls_number_reflns 3292
_refine_ls_R_factor_gt 0.0451
_refine_ls_shift/su_max 0.0020
_refine_ls_structure_factor_coef Fsqd
_refine_ls_weighting_details 'w = 1/[\s^2^(Fo^2^) + (0.1000P)^2^+0.0000P] where P=(Fo^2^+2Fc^2^)/3'
_refine_ls_weighting_scheme calc
_refine_ls_wR_factor_ref 0.1399
_reflns_number_gt 3292
_reflns_number_total 3350
_reflns_threshold_expression >2.0sigma(I)
_cod_data_source_file ja049130osi20040420_072126.cif
_cod_data_source_block '[Co(L1)(CH3OH)2](ClO4)2(CH3OH)2'
_cod_original_cell_volume 2206.4(2)
_cod_original_sg_symbol_H-M 'P 32 2 1 '
_cod_original_formula_sum 'C16 H42 Cl2 Co N4 O14 '
_cod_database_code 4112613

loop_
_symmetry_equiv_pos_as_xyz
x,y,z
-y,x-y,2/3+z
-x+y,-x,1/3+z
y,x,-z
-x,-x+y,2/3-z
x-y,-y,1/3-z

loop_
_atom_site_label
_atom_site_type_symbol
_atom_site_fract_x
_atom_site_fract_y
_atom_site_fract_z
_atom_site_U_iso_or_equiv
_atom_site_adp_type
_atom_site_occupancy
_atom_site_calc_flag
_atom_site_refinement_flags
Co(1) Co 0.59478(6) 0.0000 0.1667 0.0192(2) Uani 1.00 d S
Cl(1) Cl -0.1139(1) -0.39618(9) 0.05879(2) 0.0292(2) Uani 1.00 d .
O(4) O 0.5089(3) 0.1553(3) 0.13876(7) 0.0293(5) Uani 1.00 d .
O(5) O 0.3024(4) 0.0340(4) 0.07642(9) 0.0507(8) Uani 1.00 d .
O(8) O 0.0584(5) -0.3272(6) 0.0749(2) 0.117(2) Uani 1.00 d .
O(9) O -0.1674(8) -0.5633(5) 0.0430(1) 0.090(2) Uani 1.00 d .
O(10) O -0.1176(5) -0.2804(4) 0.02897(7) 0.0475(7) Uani 1.00 d .
O(11) O -0.2273(8) -0.4127(8) 0.0904(1) 0.110(2) Uani 1.00 d .
O(12) O 0.5161(3) -0.1662(3) 0.11779(6) 0.0255(4) Uani 1.00 d .
N(9) N 0.8351(3) 0.1117(3) 0.13165(7) 0.0234(5) Uani 1.00 d .
N(10) N 0.5769(4) -0.1971(4) 0.05410(8) 0.0311(6) Uani 1.00 d .
C(10) C 0.9259(4) 0.0138(4) 0.14412(9) 0.0271(6) Uani 1.00 d .
C(12) C 0.9480(4) 0.3027(4) 0.1391(1) 0.0317(7) Uani 1.00 d .
C(13) C 0.7764(4) 0.0772(4) 0.08917(8) 0.0253(6) Uani 1.00 d .
C(17) C 0.3650(7) 0.1041(7) 0.0375(1) 0.057(1) Uani 1.00 d .
C(18) C 0.4663(6) 0.2726(6) 0.1583(1) 0.049(1) Uani 1.00 d .
C(19) C 0.9201(5) 0.1111(5) 0.0591(1) 0.0355(7) Uani 1.00 d .
C(20) C 0.6136(4) -0.1078(4) 0.08786(8) 0.0231(5) Uani 1.00 d .
C(21) C 0.4210(5) -0.3763(5) 0.0506(1) 0.0435(9) Uani 1.00 d .
H(1) H 0.5641 0.3596 0.1723 0.0593 Uiso 1.00 calc .
H(2) H 0.4273 0.3278 0.1391 0.0593 Uiso 1.00 calc .
H(3) H 0.3699 0.2072 0.1766 0.0593 Uiso 1.00 calc .
H(4) H 0.9690 0.0373 0.0650 0.0451 Uiso 1.00 calc .
H(5) H 0.8740 0.0879 0.0328 0.0451 Uiso 1.00 calc .
H(6) H 1.0133 0.2323 0.0608 0.0451 Uiso 1.00 calc .
H(7) H 0.3170 -0.3649 0.0544 0.0537 Uiso 1.00 calc .
H(8) H 0.4161 -0.4190 0.0241 0.0537 Uiso 1.00 calc .
H(9) H 0.4239 -0.4519 0.0694 0.0537 Uiso 1.00 calc .
H(10) H 0.7347 0.1578 0.0829 0.0316 Uiso 1.00 calc .
H(11) H 0.6568 -0.1479 0.0321 0.0384 Uiso 1.00 calc .
H(12) H 0.9847 0.3225 0.1663 0.0393 Uiso 1.00 calc .
H(13) H 1.0498 0.3492 0.1224 0.0393 Uiso 1.00 calc .
H(14) H 0.8839 0.3621 0.1335 0.0393 Uiso 1.00 calc .
H(15) H 0.8505 -0.1098 0.1388 0.0325 Uiso 1.00 calc .
H(16) H 1.0322 0.0545 0.1287 0.0325 Uiso 1.00 calc .
H(17) H 0.2749 0.1102 0.0225 0.0670 Uiso 1.00 calc .
H(18) H 0.4023 0.0344 0.0235 0.0670 Uiso 1.00 calc .
H(19) H 0.4640 0.2227 0.0399 0.0670 Uiso 1.00 calc .
H(20) H 0.2196 -0.0644 0.0708 0.0361 Uiso 1.00 calc .
H(21) H 0.4593 0.1155 0.1189 0.0361 Uiso 1.00 calc .

loop_
_atom_site_aniso_label
_atom_site_aniso_U_11
_atom_site_aniso_U_22
_atom_site_aniso_U_33
_atom_site_aniso_U_12
_atom_site_aniso_U_13
_atom_site_aniso_U_23
Co(1) 0.0223(2) 0.0177(3) 0.0162(3) 0.0089 -0.0008 -0.0015
Cl(1) 0.0352(4) 0.0268(3) 0.0259(4) 0.0156(3) -0.0021(3) 0.0021(3)
O(4) 0.038(1) 0.031(1) 0.024(1) 0.021(1) -0.0112(9) -0.0067(9)
O(5) 0.050(2) 0.043(1) 0.039(1) 0.008(1) -0.022(1) -0.003(1)
O(8) 0.069(3) 0.070(3) 0.170(5) 0.002(2) -0.060(3) 0.038(3)
O(9) 0.173(5) 0.045(2) 0.062(2) 0.062(3) -0.023(3) -0.007(2)
O(10) 0.089(2) 0.044(1) 0.025(1) 0.045(1) 0.002(1) 0.006(1)
O(11) 0.159(5) 0.150(5) 0.079(3) 0.121(4) 0.071(3) 0.061(3)
O(12) 0.0274(10) 0.0244(9) 0.0183(9) 0.0082(8) 0.0002(8) -0.0049(7)
N(9) 0.025(1) 0.020(1) 0.021(1) 0.0077(10) 0.0014(9) -0.0002(9)
N(10) 0.038(1) 0.031(1) 0.018(1) 0.013(1) 0.001(1) -0.005(1)
C(10) 0.027(1) 0.030(1) 0.026(2) 0.016(1) 0.002(1) 0.001(1)
C(12) 0.032(2) 0.023(1) 0.027(2) 0.005(1) 0.003(1) 0.000(1)
C(13) 0.033(1) 0.023(1) 0.018(1) 0.013(1) 0.007(1) 0.003(1)
C(17) 0.058(3) 0.066(3) 0.038(2) 0.025(2) -0.006(2) 0.002(2)
C(18) 0.067(3) 0.046(2) 0.054(2) 0.043(2) -0.025(2) -0.022(2)
C(19) 0.034(2) 0.034(2) 0.028(2) 0.009(1) 0.011(1) 0.001(1)
C(20) 0.029(1) 0.020(1) 0.022(1) 0.013(1) -0.0004(10) -0.001(1)
C(21) 0.046(2) 0.039(2) 0.032(2) 0.011(2) -0.002(2) -0.017(1)

loop_
_atom_type_symbol
_atom_type_description
_atom_type_scat_dispersion_real
_atom_type_scat_dispersion_imag
_atom_type_scat_source
Co Co 0.349 0.972
;International Tables for Crystallography
(1992, Vol. C, Tables 4.2.6.8 and 6.1.1.4)
;
C C 0.003 0.002
;International Tables for Crystallography
(1992, Vol. C, Tables 4.2.6.8 and 6.1.1.4)
;
H H 0.000 0.000
;International Tables for Crystallography
(1992, Vol. C, Table 6.1.1.4)
;
N N 0.006 0.003
;International Tables for Crystallography
(1992, Vol. C, Tables 4.2.6.8 and 6.1.1.4)
;
O O 0.011 0.006
;International Tables for Crystallography
(1992, Vol. C, Tables 4.2.6.8 and 6.1.1.4)
;
Cl Cl 0.148 0.159
;International Tables for Crystallography
(1992, Vol. C, Tables 4.2.6.8 and 6.1.1.4)
;

loop_
_geom_angle_atom_site_label_1
_geom_angle_atom_site_label_2
_geom_angle_atom_site_label_3
_geom_angle
_geom_angle_site_symmetry_1
_geom_angle_site_symmetry_3
_geom_angle_publ_flag
O(4) Co(1) O(4) 92.9(1) . 6_555 yes
O(4) Co(1) O(12) 89.99(10) . . yes
O(4) Co(1) O(12) 91.49(8) . 6_555 yes
O(4) Co(1) N(9) 92.7(1) . . yes
O(4) Co(1) N(9) 168.19(9) . 6_555 yes
O(4) Co(1) O(12) 91.48(8) 6_555 . yes
O(4) Co(1) O(12) 90.00(10) 6_555 6_555 yes
O(4) Co(1) N(9) 168.18(9) 6_555 . yes
O(4) Co(1) N(9) 92.7(1) 6_555 6_555 yes
O(12) Co(1) O(12) 177.9(1) . 6_555 yes
O(12) Co(1) N(9) 78.10(8) . . yes
O(12) Co(1) N(9) 100.27(10) . 6_555 yes
O(12) Co(1) N(9) 100.27(10) 6_555 . yes
O(12) Co(1) N(9) 78.10(8) 6_555 6_555 yes
N(9) Co(1) N(9) 83.8(2) . 6_555 yes
O(8) Cl(1) O(9) 108.6(4) . . yes
O(8) Cl(1) O(10) 111.0(2) . . yes
O(8) Cl(1) O(11) 107.4(3) . . yes
O(9) Cl(1) O(10) 111.0(2) . . yes
O(9) Cl(1) O(11) 109.2(3) . . yes
O(10) Cl(1) O(11) 109.6(3) . . yes
Co(1) O(4) Co(1) 0.0 . 6_555 yes
Co(1) O(4) C(18) 125.3(2) . . yes
Co(1) O(4) C(18) 125.3(2) 6_555 . yes
Co(1) O(12) Co(1) 0.0 . 6_555 yes
Co(1) O(12) C(20) 115.5(2) . . yes
Co(1) O(12) C(20) 115.5(2) 6_555 . yes
Co(1) N(9) Co(1) 0.0 . 6_555 yes
Co(1) N(9) C(10) 105.3(2) . . yes
Co(1) N(9) C(12) 111.5(2) . . yes
Co(1) N(9) C(13) 105.6(2) . . yes
Co(1) N(9) C(10) 105.3(2) 6_555 . yes
Co(1) N(9) C(12) 111.5(2) 6_555 . yes
Co(1) N(9) C(13) 105.5(2) 6_555 . yes
C(10) N(9) C(12) 110.9(2) . . yes
C(10) N(9) C(13) 112.4(3) . . yes
C(12) N(9) C(13) 111.0(2) . . yes
C(20) N(10) C(21) 121.2(3) . . yes
N(9) C(10) C(10) 110.3(2) . 6_555 yes
N(9) C(13) C(19) 115.3(3) . . yes
N(9) C(13) C(20) 106.6(2) . . yes
C(19) C(13) C(20) 115.3(3) . . yes
O(12) C(20) N(10) 122.2(2) . . yes
O(12) C(20) C(13) 119.5(2) . . yes
N(10) C(20) C(13) 118.2(2) . . yes

loop_
_geom_bond_atom_site_label_1
_geom_bond_atom_site_label_2
_geom_bond_distance
_geom_bond_site_symmetry_2
_geom_bond_publ_flag
Co(1) O(4) 2.070(3) . yes
Co(1) O(4) 2.069(3) 6_555 yes
Co(1) O(12) 2.063(2) . yes
Co(1) O(12) 2.063(2) 6_555 yes
Co(1) N(9) 2.163(2) . yes
Co(1) N(9) 2.163(2) 6_555 yes
Cl(1) O(8) 1.416(5) . yes
Cl(1) O(9) 1.394(4) . yes
Cl(1) O(10) 1.432(3) . yes
Cl(1) O(11) 1.407(6) . yes
O(4) C(18) 1.412(6) . yes
O(5) C(17) 1.427(5) . yes
O(12) C(20) 1.246(3) . yes
N(9) C(10) 1.486(5) . yes
N(9) C(12) 1.472(4) . yes
N(9) C(13) 1.490(4) . yes
N(10) C(20) 1.318(4) . yes
N(10) C(21) 1.477(4) . yes
C(10) C(10) 1.524(6) 6_555 yes
C(13) C(19) 1.517(5) . yes
C(13) C(20) 1.527(3) . yes

loop_
_geom_contact_atom_site_label_1
_geom_contact_atom_site_label_2
_geom_contact_distance
_geom_contact_site_symmetry_2
O(8) C(12) 3.587(6) 1_445
O(9) C(13) 3.306(6) 1_445
O(9) C(19) 3.333(8) 1_445
O(9) N(10) 3.527(5) 4_545
O(9) C(21) 3.590(6) 4_545
O(10) N(10) 2.983(4) 4_545
O(10) O(10) 3.133(8) 4_555
O(10) N(10) 3.206(6) 1_455
O(10) C(19) 3.416(6) 1_455
O(10) C(19) 3.499(4) 4_545
O(11) N(10) 3.339(9) 1_455
O(11) C(21) 3.503(9) 1_455
O(11) C(18) 3.536(6) 1_445
O(11) C(20) 3.564(9) 1_455
C(12) C(18) 3.439(5) 6_665

loop_
_geom_hbond_atom_site_label_D
_geom_hbond_atom_site_label_H
_geom_hbond_atom_site_label_A
_geom_hbond_site_symmetry_A
_geom_hbond_distance_DH
_geom_hbond_distance_HA
_geom_hbond_distance_DA
_geom_hbond_angle_DHA
_geom_hbond_publ_flag
O(5) H(20) O(8) . 0.821 2.007 2.784(4) 157.888 no
N(10) H(11) O(9) 4_565 0.957 3.114 3.527(4) 107.818 no
N(10) H(11) O(10) 4_565 0.957 2.097 2.983(3) 153.309 no
N(10) H(11) O(10) 1_655 0.957 2.737 3.206(5) 110.883 no

loop_
_geom_torsion_atom_site_label_1
_geom_torsion_atom_site_label_2
_geom_torsion_atom_site_label_3
_geom_torsion_atom_site_label_4
_geom_torsion
_geom_torsion_site_symmetry_2
_geom_torsion_site_symmetry_3
_geom_torsion_site_symmetry_4
_geom_torsion_publ_flag
Co(1) O(4) Co(1) O(4) 61.24(7) . 6_555 6_555 yes
Co(1) O(4) Co(1) O(12) 152.72(6) . 6_555 . yes
Co(1) O(4) Co(1) O(12) -28.83(8) . 6_555 6_555 yes
Co(1) O(4) Co(1) N(9) -129.19(7) . 6_555 . yes
Co(1) O(4) Co(1) N(9) -56.7(5) . 6_555 6_555 yes
Co(1) O(4) Co(1) O(4) -118.76(7) 6_555 6_555 . yes
Co(1) O(4) Co(1) O(12) 151.17(8) 6_555 6_555 . yes
Co(1) O(4) Co(1) O(12) -27.27(6) 6_555 6_555 6_555 yes
Co(1) O(4) Co(1) N(9) 123.2(5) 6_555 6_555 . yes
Co(1) O(4) Co(1) N(9) 50.81(7) 6_555 6_555 6_555 yes
Co(1) O(12) Co(1) O(4) -137.8(1) . 6_555 . yes
Co(1) O(12) Co(1) O(4) -45.0(1) . 6_555 6_555 yes
Co(1) O(12) Co(1) O(12) 88.50(9) . 6_555 6_555 yes
Co(1) O(12) Co(1) N(9) 129.4(1) . 6_555 . yes
Co(1) O(12) Co(1) N(9) 48.1(1) . 6_555 6_555 yes
Co(1) O(12) C(20) N(10) -177.9(3) . . . yes
Co(1) O(12) C(20) C(13) -1.1(4) . . . yes
Co(1) O(12) Co(1) O(4) 135.0(1) 6_555 6_555 . yes
Co(1) O(12) Co(1) O(4) 42.2(1) 6_555 6_555 6_555 yes
Co(1) O(12) Co(1) O(12) -91.30(10) 6_555 6_555 . yes
Co(1) O(12) Co(1) N(9) -131.9(1) 6_555 6_555 . yes
Co(1) O(12) Co(1) N(9) -50.6(1) 6_555 6_555 6_555 yes
Co(1) O(12) C(20) N(10) -177.9(3) 6_555 6_555 6_555 yes
Co(1) O(12) C(20) C(13) -1.1(4) 6_555 6_555 6_555 yes
Co(1) N(9) Co(1) O(4) 124.61(8) . 6_555 . yes
Co(1) N(9) Co(1) O(4) -117.4(5) . 6_555 6_555 yes
Co(1) N(9) Co(1) O(12) -145.96(8) . 6_555 . yes
Co(1) N(9) Co(1) O(12) 32.61(6) . 6_555 6_555 yes
Co(1) N(9) Co(1) N(9) -44.1(1) . 6_555 6_555 yes
Co(1) N(9) C(10) C(10) -41.1(3) . . 6_555 yes
Co(1) N(9) C(13) C(19) -168.4(2) . . . yes
Co(1) N(9) C(13) C(20) -39.1(3) . . . yes
Co(1) N(9) Co(1) O(4) 62.6(5) 6_555 6_555 . yes
Co(1) N(9) Co(1) O(4) -55.38(8) 6_555 6_555 6_555 yes
Co(1) N(9) Co(1) O(12) -147.38(6) 6_555 6_555 . yes
Co(1) N(9) Co(1) O(12) 34.04(8) 6_555 6_555 6_555 yes
Co(1) N(9) Co(1) N(9) 135.9(1) 6_555 6_555 . yes
Co(1) N(9) C(10) C(10) -41.1(3) 6_555 6_555 . yes
Co(1) N(9) C(13) C(19) -168.4(2) 6_555 6_555 6_555 yes
Co(1) N(9) C(13) C(20) -39.1(3) 6_555 6_555 6_555 yes
O(4) Co(1) O(4) Co(1) 61.24(7) . 6_555 6_555 yes
O(4) Co(1) O(4) C(18) 67.4(2) . 6_555 6_555 yes
O(4) Co(1) O(12) C(20) 74.9(3) . . . yes
O(4) Co(1) O(12) C(20) 167.8(3) . 6_555 6_555 yes
O(4) Co(1) N(9) C(10) -176.9(2) . . . yes
O(4) Co(1) N(9) C(12) 62.8(2) . . . yes
O(4) Co(1) N(9) C(13) -57.9(2) . . . yes
O(4) Co(1) N(9) C(10) -58.9(5) . 6_555 6_555 yes
O(4) Co(1) N(9) C(12) -179.2(4) . 6_555 6_555 yes
O(4) Co(1) N(9) C(13) 60.1(6) . 6_555 6_555 yes
O(4) Co(1) O(4) Co(1) -118.76(7) 6_555 6_555 . yes
O(4) Co(1) O(4) C(18) 67.4(2) 6_555 6_555 6_555 yes
O(4) Co(1) O(12) C(20) 74.9(3) 6_555 . . yes
O(4) Co(1) O(12) C(20) 167.8(3) 6_555 6_555 6_555 yes
O(4) Co(1) N(9) C(10) -176.9(2) 6_555 . . yes
O(4) Co(1) N(9) C(12) 62.8(2) 6_555 . . yes
O(4) Co(1) N(9) C(13) -57.9(2) 6_555 . . yes
O(4) Co(1) N(9) C(10) -58.9(5) 6_555 6_555 6_555 yes
O(4) Co(1) N(9) C(12) -179.3(4) 6_555 6_555 6_555 yes
O(4) Co(1) N(9) C(13) 60.1(6) 6_555 6_555 6_555 yes
O(12) Co(1) O(4) C(18) 158.9(2) . . . yes
O(12) Co(1) O(4) C(18) -22.7(3) . 6_555 6_555 yes
O(12) Co(1) O(12) Co(1) 88.50(9) . 6_555 6_555 yes
O(12) Co(1) O(12) C(20) -58.7(3) . 6_555 6_555 yes
O(12) Co(1) N(9) C(10) -87.5(2) . . . yes
O(12) Co(1) N(9) C(12) 152.2(2) . . . yes
O(12) Co(1) N(9) C(13) 31.5(2) . . . yes
O(12) Co(1) N(9) C(10) 91.1(2) . 6_555 6_555 yes
O(12) Co(1) N(9) C(12) -29.2(2) . 6_555 6_555 yes
O(12) Co(1) N(9) C(13) -149.9(2) . 6_555 6_555 yes
O(12) Co(1) O(4) C(18) 158.9(2) 6_555 . . yes
O(12) Co(1) O(4) C(18) -22.7(3) 6_555 6_555 6_555 yes
O(12) Co(1) O(12) Co(1) -91.30(10) 6_555 6_555 . yes
O(12) Co(1) O(12) C(20) -58.5(3) 6_555 6_555 6_555 yes
O(12) Co(1) N(9) C(10) -87.5(2) 6_555 . . yes
O(12) Co(1) N(9) C(12) 152.2(2) 6_555 . . yes
O(12) Co(1) N(9) C(13) 31.5(2) 6_555 . . yes
O(12) Co(1) N(9) C(10) 91.1(2) 6_555 6_555 6_555 yes
O(12) Co(1) N(9) C(12) -29.2(2) 6_555 6_555 6_555 yes
O(12) Co(1) N(9) C(13) -149.9(2) 6_555 6_555 6_555 yes
O(12) C(20) N(10) C(21) -2.8(6) . . . yes
O(12) C(20) C(13) N(9) 29.0(5) . . . yes
O(12) C(20) C(13) C(19) 158.3(3) . . . yes
N(9) Co(1) O(4) C(18) -123.1(2) . . . yes
N(9) Co(1) O(4) C(18) -50.6(6) . 6_555 6_555 yes
N(9) Co(1) O(12) C(20) -17.8(3) . . . yes
N(9) Co(1) O(12) C(20) -99.2(3) . 6_555 6_555 yes
N(9) Co(1) N(9) Co(1) -44.1(1) . 6_555 6_555 yes
N(9) Co(1) N(9) C(10) 14.4(1) . 6_555 6_555 yes
N(9) Co(1) N(9) C(12) -105.9(2) . 6_555 6_555 yes
N(9) Co(1) N(9) C(13) 133.4(2) . 6_555 6_555 yes
N(9) Co(1) O(4) C(18) -123.0(2) 6_555 . . yes
N(9) Co(1) O(4) C(18) -50.6(6) 6_555 6_555 6_555 yes
N(9) Co(1) O(12) C(20) -17.8(3) 6_555 . . yes
N(9) Co(1) O(12) C(20) -99.2(3) 6_555 6_555 6_555 yes
N(9) Co(1) N(9) Co(1) 135.9(1) 6_555 6_555 . yes
N(9) Co(1) N(9) C(10) 14.4(1) 6_555 6_555 6_555 yes
N(9) Co(1) N(9) C(12) -105.9(2) 6_555 6_555 6_555 yes
N(9) Co(1) N(9) C(13) 133.4(2) 6_555 6_555 6_555 yes
N(9) C(10) C(10) N(9) 58.0(4) . 6_555 6_555 yes
N(9) C(13) C(20) N(10) -154.1(3) . . . yes
N(10) C(20) C(13) C(19) -24.8(5) . . . yes
C(10) N(9) C(13) C(19) -54.2(3) . . . yes
C(10) N(9) C(13) C(20) 75.2(3) . . . yes
C(10) C(10) N(9) C(12) 79.6(3) 6_555 6_555 6_555 yes
C(10) C(10) N(9) C(13) -155.5(3) 6_555 6_555 6_555 yes
C(12) N(9) C(13) C(19) 70.6(4) . . . yes
C(12) N(9) C(13) C(20) -160.0(3) . . . yes
C(13) C(20) N(10) C(21) -179.6(4) . . . yes
C(13) C(20) N(10) C(21) -179.6(4) . . . yes
